data_2021452
loop_
_publ_author_name
'Hajiashrafi, Taraneh'
'Zekriazadeh, Roghayeh'
'Flanagan, Keith J.'
'Kia, Farnoush'
'Bauz\'a, Antonio'
'Frontera, Antonio'
'Senge, Mathias O.'

_publ_section_title
;
 The role of \p--\p stacking and hydrogen-bonding interactions in the
 assembly of a series of isostructural group IIB coordination compounds
;
_journal_coeditor_code SK3704
_journal_issue 2
_journal_name_full 'Acta Crystallographica Section C'
_journal_page_first 178
_journal_page_last 188
_journal_paper_doi 10.1107/S2053229618018314
_journal_volume 75
_journal_year 2019
_chemical_formula_iupac '[Hg Cl2 (C28 H26 N2 O4)]'
_chemical_formula_moiety 'C28 H26 Cl2 Hg N2 O4'
_chemical_formula_sum 'C28 H26 Cl2 Hg N2 O4'
_chemical_formula_weight 726.00
_chemical_name_systematic
Dichloridobis(2-{(<i>E</i>)-[(2-methoxyphenyl)azaniumylidene]methyl}phenolato-\k<i>O</i>)mercury(II)
_space_group_crystal_system triclinic
_space_group_IT_number 2
_space_group_name_Hall '-P 1'
_space_group_name_H-M_alt 'P -1'
_symmetry_space_group_name_Hall '-P 1'
_symmetry_space_group_name_H-M 'P -1'
_atom_sites_solution_hydrogens geom
_atom_sites_solution_primary dual
_audit_creation_method
;
Olex2 1.2
(compiled 2018.05.29 svn.r3508 for OlexSys, GUI svn.r5506)
;
_cell_angle_alpha 96.5447(15)
_cell_angle_beta 99.7441(15)
_cell_angle_gamma 112.6735(14)
_cell_formula_units_Z 2
_cell_length_a 9.2456(4)
_cell_length_b 10.1510(4)
_cell_length_c 15.8499(6)
_cell_measurement_reflns_used 9113
_cell_measurement_temperature 100(2)
_cell_measurement_theta_max 28.31
_cell_measurement_theta_min 2.22
_cell_volume 1326.25(9)
_computing_cell_refinement
;
SAINT (Bruker, 2015)
;
_computing_data_collection
;
APEX3 (Bruker, 2016)
;
_computing_data_reduction
;
SAINT (Bruker, 2015)
;
_computing_molecular_graphics
;
OLEX2 (Dolomanov <i>et al.</i>,  2009)
;
_computing_publication_material
;
OLEX2 (Dolomanov <i>et al.</i>,  2009)
;
_computing_structure_refinement
;
SHELXL2014 (Sheldrick, 2015a)
;
_computing_structure_solution
;
SHELXT (Sheldrick, 2015b)
;
_diffrn_ambient_temperature 100(2)
_diffrn_detector 'Bruker APEXII area detector'
_diffrn_detector_area_resol_mean 7.9
_diffrn_measured_fraction_theta_full 1.000
_diffrn_measured_fraction_theta_max 0.996
_diffrn_measurement_device 'Kappa diffractometer'
_diffrn_measurement_device_type 'Bruker APEXII area detector'
_diffrn_measurement_method '\w and \f scans'
_diffrn_radiation_monochromator graphite
_diffrn_radiation_probe x-ray
_diffrn_radiation_type MoK\a
_diffrn_radiation_wavelength 0.71073
_diffrn_reflns_av_R_equivalents 0.012
_diffrn_reflns_av_unetI/netI 0.0256
_diffrn_reflns_limit_h_max 12
_diffrn_reflns_limit_h_min -12
_diffrn_reflns_limit_k_max 13
_diffrn_reflns_limit_k_min -13
_diffrn_reflns_limit_l_max 21
_diffrn_reflns_limit_l_min -21
_diffrn_reflns_number 22779
_diffrn_reflns_theta_full 25.242
_diffrn_reflns_theta_max 28.366
_diffrn_reflns_theta_min 2.218
_diffrn_source 'standard sealed X-ray tube'
_diffrn_standards_number 0
_exptl_absorpt_coefficient_mu 6.042
_exptl_absorpt_correction_T_max 0.745686
_exptl_absorpt_correction_T_min 0.630140
_exptl_absorpt_correction_type multi-scan
_exptl_absorpt_process_details
;
(TWINABS; Bruker, 2012)
;
_exptl_crystal_colour yellow
_exptl_crystal_density_diffrn 1.818
_exptl_crystal_density_method 'not measured'
_exptl_crystal_description Block
_exptl_crystal_F_000 708
_exptl_crystal_size_max 0.166
_exptl_crystal_size_mid 0.138
_exptl_crystal_size_min 0.081
_refine_diff_density_max 1.291
_refine_diff_density_min -0.597
_refine_ls_extinction_method none
_refine_ls_goodness_of_fit_ref 1.034
_refine_ls_hydrogen_treatment constr
_refine_ls_matrix_type full
_refine_ls_number_parameters 337
_refine_ls_number_reflns 22779
_refine_ls_number_restraints 0
_refine_ls_restrained_S_all 1.034
_refine_ls_R_factor_all 0.0261
_refine_ls_R_factor_gt 0.0218
_refine_ls_shift/su_max 0.001
_refine_ls_shift/su_mean 0.000
_refine_ls_structure_factor_coef Fsqd
_refine_ls_weighting_details 'w=1/[\s^2^(Fo^2^)+(0.0276P)^2^+0.8324P] where P=(Fo^2^+2Fc^2^)/3'
_refine_ls_weighting_scheme calc
_refine_ls_wR_factor_gt 0.0505
_refine_ls_wR_factor_ref 0.0520
_reflns_number_gt 21098
_reflns_number_total 22779
_reflns_threshold_expression 'I > 2\s(I)'
_cod_data_source_file sk3704sup1.cif
_cod_data_source_block Compound_5
_cod_depositor_comments 'Adding full bibliography for 2021448--2021453.cif.'
_cod_database_code 2021452
_cod_database_fobs_code 2021452
_shelx_space_group_comment
;
The symmetry employed for this shelxl refinement is uniquely defined
by the following loop, which should always be used as a source of
symmetry information in preference to the above space-group names.
They are only intended as comments.
;
_shelx_estimated_absorpt_t_min 0.434
_shelx_estimated_absorpt_t_max 0.640

loop_
_space_group_symop_operation_xyz
'x, y, z'
'-x, -y, -z'

loop_
_atom_site_type_symbol
_atom_site_label
_atom_site_fract_x
_atom_site_fract_y
_atom_site_fract_z
_atom_site_U_iso_or_equiv
_atom_site_adp_type
_atom_site_calc_flag
_atom_site_occupancy
Hg Hg1 0.30358(2) 0.41553(2) 0.70492(2) 0.01398(4) Uani d 1
Cl Cl2 0.06386(10) 0.43743(9) 0.64325(5) 0.02133(17) Uani d 1
Cl Cl1 0.58885(10) 0.51131(10) 0.73464(5) 0.02286(18) Uani d 1
O O2A 0.5129(3) 0.2848(2) 0.49846(15) 0.0175(5) Uani d 1
O O1B 0.2698(3) 0.3921(2) 0.84731(14) 0.0150(4) Uani d 1
O O1A 0.2471(3) 0.1792(2) 0.63192(14) 0.0147(4) Uani d 1
O O2B 0.1477(3) 0.6740(3) 0.87712(15) 0.0214(5) Uani d 1
N N1A 0.2871(3) 0.0338(3) 0.49857(16) 0.0123(5) Uani d 1
H H1A 0.3172 0.1153 0.5364 0.015 Uiso calc 1
N N1B 0.2302(3) 0.5248(3) 0.98489(17) 0.0135(5) Uani d 1
H H1B 0.2219 0.5096 0.9281 0.016 Uiso calc 1
C C6A 0.0819(4) -0.0724(3) 0.57465(19) 0.0119(6) Uani d 1
C C8A 0.3768(3) 0.0384(3) 0.43409(19) 0.0130(6) Uani d 1
C C2A 0.0318(4) 0.0563(3) 0.69823(19) 0.0146(6) Uani d 1
H H2A 0.0564 0.1423 0.7392 0.018 Uiso calc 1
C C7A 0.1641(4) -0.0786(3) 0.50788(19) 0.0126(6) Uani d 1
H H7A 0.1287 -0.1683 0.4681 0.015 Uiso calc 1
C C9A 0.3520(4) -0.0831(4) 0.3737(2) 0.0161(6) Uani d 1
H H9A 0.2712 -0.1757 0.3741 0.019 Uiso calc 1
C C1A 0.1262(3) 0.0614(3) 0.63542(19) 0.0122(6) Uani d 1
C C13A 0.4973(4) 0.1755(3) 0.43428(19) 0.0140(6) Uani d 1
C C12A 0.5898(4) 0.1900(4) 0.3723(2) 0.0175(6) Uani d 1
H H12A 0.6704 0.2823 0.3713 0.021 Uiso calc 1
C C6B 0.3353(4) 0.3439(3) 0.98874(19) 0.0128(6) Uani d 1
C C4A -0.1357(4) -0.2007(3) 0.6417(2) 0.0158(6) Uani d 1
H H4A -0.2226 -0.2875 0.6448 0.019 Uiso calc 1
C C5A -0.0490(4) -0.2005(3) 0.5798(2) 0.0148(6) Uani d 1
H H5A -0.0771 -0.2881 0.5394 0.018 Uiso calc 1
C C2B 0.3820(4) 0.2177(3) 0.8629(2) 0.0153(6) Uani d 1
H H2B 0.3789 0.1999 0.8023 0.018 Uiso calc 1
C C10A 0.4462(4) -0.0686(4) 0.3128(2) 0.0195(7) Uani d 1
H H10A 0.4308 -0.1516 0.2719 0.023 Uiso calc 1
C C7B 0.2878(4) 0.4476(3) 1.0288(2) 0.0150(6) Uani d 1
H H7B 0.2982 0.4616 1.0902 0.018 Uiso calc 1
C C11A 0.5626(4) 0.0670(4) 0.3116(2) 0.0199(7) Uani d 1
H H11A 0.6247 0.0763 0.2688 0.024 Uiso calc 1
C C1B 0.3269(3) 0.3208(3) 0.89657(19) 0.0126(6) Uani d 1
C C3A -0.0941(4) -0.0702(4) 0.7008(2) 0.0150(6) Uani d 1
H H3A -0.1548 -0.0699 0.7435 0.018 Uiso calc 1
C C8B 0.1798(4) 0.6305(3) 1.0193(2) 0.0156(6) Uani d 1
C C9B 0.1697(4) 0.6556(4) 1.1058(2) 0.0194(7) Uani d 1
H H9B 0.1983 0.6011 1.1452 0.023 Uiso calc 1
C C3B 0.4400(4) 0.1430(4) 0.9168(2) 0.0186(7) Uani d 1
H H3B 0.4768 0.0752 0.8925 0.022 Uiso calc 1
C C5B 0.3953(4) 0.2647(3) 1.0420(2) 0.0174(6) Uani d 1
H H5B 0.4005 0.2810 1.1029 0.021 Uiso calc 1
C C13B 0.1358(4) 0.7097(4) 0.9603(2) 0.0176(6) Uani d 1
C C4B 0.4460(4) 0.1646(4) 1.0069(2) 0.0204(7) Uani d 1
H H4B 0.4846 0.1108 1.0428 0.024 Uiso calc 1
C C10B 0.1178(4) 0.7604(4) 1.1341(2) 0.0246(8) Uani d 1
H H10B 0.1101 0.7776 1.1930 0.029 Uiso calc 1
C C14A 0.6461(4) 0.4226(4) 0.5090(2) 0.0246(8) Uani d 1
H H14A 0.6325 0.4646 0.4570 0.037 Uiso calc 1
H H14B 0.7465 0.4090 0.5165 0.037 Uiso calc 1
H H14C 0.6505 0.4885 0.5605 0.037 Uiso calc 1
C C12B 0.0854(4) 0.8158(4) 0.9899(2) 0.0228(7) Uani d 1
H H12B 0.0568 0.8710 0.9510 0.027 Uiso calc 1
C C11B 0.0772(4) 0.8402(4) 1.0765(3) 0.0254(8) Uani d 1
H H11B 0.0432 0.9128 1.0966 0.030 Uiso calc 1
C C14B 0.0805(5) 0.7343(4) 0.8123(2) 0.0246(7) Uani d 1
H H14D 0.0861 0.6931 0.7546 0.037 Uiso calc 1
H H14E 0.1414 0.8403 0.8245 0.037 Uiso calc 1
H H14F -0.0323 0.7110 0.8134 0.037 Uiso calc 1

loop_
_atom_site_aniso_label
_atom_site_aniso_U_11
_atom_site_aniso_U_22
_atom_site_aniso_U_33
_atom_site_aniso_U_12
_atom_site_aniso_U_13
_atom_site_aniso_U_23
Hg1 0.01692(6) 0.01312(6) 0.01094(6) 0.00545(5) 0.00344(4) 0.00119(4)
Cl2 0.0208(4) 0.0204(4) 0.0215(4) 0.0104(3) 0.0002(3) -0.0001(3)
Cl1 0.0166(4) 0.0301(4) 0.0151(4) 0.0023(3) 0.0043(3) 0.0045(3)
O2A 0.0194(12) 0.0133(11) 0.0176(11) 0.0030(9) 0.0098(9) -0.0001(9)
O1B 0.0189(11) 0.0184(11) 0.0122(10) 0.0115(9) 0.0051(8) 0.0041(8)
O1A 0.0141(10) 0.0109(10) 0.0167(11) 0.0028(8) 0.0056(8) -0.0009(8)
O2B 0.0288(13) 0.0255(13) 0.0175(12) 0.0180(11) 0.0066(10) 0.0067(10)
N1A 0.0127(12) 0.0130(12) 0.0108(12) 0.0058(10) 0.0030(9) -0.0007(9)
N1B 0.0153(12) 0.0159(13) 0.0112(12) 0.0085(10) 0.0043(10) 0.0006(10)
C6A 0.0123(14) 0.0123(14) 0.0111(13) 0.0053(11) 0.0025(11) 0.0015(11)
C8A 0.0107(13) 0.0192(15) 0.0110(13) 0.0080(12) 0.0034(11) 0.0028(11)
C2A 0.0149(14) 0.0160(15) 0.0126(14) 0.0065(12) 0.0037(11) 0.0004(11)
C7A 0.0140(14) 0.0118(14) 0.0117(13) 0.0062(11) 0.0016(11) 0.0001(11)
C9A 0.0129(14) 0.0191(15) 0.0148(14) 0.0066(12) 0.0021(11) -0.0004(12)
C1A 0.0116(13) 0.0135(14) 0.0121(13) 0.0060(11) 0.0020(11) 0.0025(11)
C13A 0.0142(14) 0.0169(15) 0.0121(14) 0.0083(12) 0.0022(11) 0.0013(11)
C12A 0.0153(15) 0.0217(16) 0.0173(15) 0.0082(13) 0.0061(12) 0.0051(12)
C6B 0.0116(13) 0.0147(14) 0.0131(14) 0.0056(11) 0.0048(11) 0.0038(11)
C4A 0.0138(14) 0.0146(15) 0.0170(15) 0.0034(12) 0.0042(12) 0.0043(12)
C5A 0.0142(14) 0.0118(14) 0.0155(15) 0.0035(12) 0.0021(12) 0.0004(11)
C2B 0.0167(15) 0.0161(15) 0.0131(14) 0.0068(12) 0.0052(12) 0.0008(11)
C10A 0.0192(16) 0.0261(17) 0.0136(15) 0.0118(14) 0.0034(12) -0.0027(13)
C7B 0.0146(14) 0.0182(15) 0.0106(13) 0.0055(12) 0.0032(11) 0.0010(11)
C11A 0.0186(16) 0.0299(19) 0.0145(15) 0.0130(14) 0.0063(12) 0.0029(13)
C1B 0.0110(13) 0.0127(14) 0.0134(14) 0.0041(11) 0.0035(11) 0.0020(11)
C3A 0.0152(15) 0.0194(16) 0.0124(14) 0.0081(13) 0.0046(12) 0.0045(12)
C8B 0.0133(14) 0.0163(15) 0.0172(15) 0.0075(12) 0.0032(12) -0.0011(12)
C9B 0.0155(15) 0.0248(17) 0.0165(15) 0.0098(13) 0.0018(12) -0.0033(13)
C3B 0.0209(16) 0.0155(15) 0.0212(17) 0.0100(13) 0.0051(13) 0.0016(13)
C5B 0.0194(16) 0.0177(15) 0.0138(15) 0.0061(13) 0.0036(12) 0.0043(12)
C13B 0.0144(15) 0.0178(16) 0.0204(16) 0.0070(13) 0.0045(12) 0.0012(12)
C4B 0.0248(17) 0.0180(16) 0.0218(16) 0.0120(14) 0.0037(13) 0.0085(13)
C10B 0.0193(17) 0.0309(19) 0.0206(17) 0.0121(15) 0.0022(13) -0.0087(14)
C14A 0.0262(18) 0.0151(16) 0.0260(18) -0.0002(14) 0.0126(15) 0.0010(13)
C12B 0.0191(17) 0.0186(17) 0.0302(19) 0.0097(14) 0.0031(14) 0.0003(14)
C11B 0.0204(17) 0.0234(18) 0.0296(19) 0.0108(15) 0.0028(14) -0.0073(15)
C14B 0.0303(19) 0.0247(18) 0.0235(18) 0.0152(15) 0.0054(14) 0.0105(14)

loop_
_atom_type_symbol
_atom_type_description
_atom_type_scat_dispersion_real
_atom_type_scat_dispersion_imag
_atom_type_scat_source
C C 0.0033 0.0016 'International Tables Vol C Tables 4.2.6.8 and 6.1.1.4'
H H 0.0000 0.0000 'International Tables Vol C Tables 4.2.6.8 and 6.1.1.4'
Cl Cl 0.1484 0.1585 'International Tables Vol C Tables 4.2.6.8 and 6.1.1.4'
Hg Hg -2.3894 9.2266 'International Tables Vol C Tables 4.2.6.8 and 6.1.1.4'
N N 0.0061 0.0033 'International Tables Vol C Tables 4.2.6.8 and 6.1.1.4'
O O 0.0106 0.0060 'International Tables Vol C Tables 4.2.6.8 and 6.1.1.4'

loop_
_geom_angle_atom_site_label_1
_geom_angle_atom_site_label_2
_geom_angle_atom_site_label_3
_geom_angle
Cl2 Hg1 Cl1 148.23(3)
O1B Hg1 Cl2 100.65(6)
O1B Hg1 Cl1 98.78(6)
O1B Hg1 O1A 105.56(7)
O1A Hg1 Cl2 100.40(6)
O1A Hg1 Cl1 98.27(6)
C13A O2A C14A 117.3(3)
C1B O1B Hg1 125.42(19)
C1A O1A Hg1 124.97(19)
C13B O2B C14B 117.0(3)
C8A N1A H1A 116.5
C7A N1A H1A 116.5
C7A N1A C8A 126.9(3)
C7B N1B H1B 116.7
C7B N1B C8B 126.6(3)
C8B N1B H1B 116.7
C7A C6A C1A 121.4(3)
C7A C6A C5A 118.5(3)
C5A C6A C1A 120.1(3)
C9A C8A N1A 123.5(3)
C9A C8A C13A 120.4(3)
C13A C8A N1A 116.1(3)
C1A C2A H2A 119.3
C3A C2A H2A 119.3
C3A C2A C1A 121.3(3)
N1A C7A C6A 122.8(3)
N1A C7A H7A 118.6
C6A C7A H7A 118.6
C8A C9A H9A 120.2
C10A C9A C8A 119.6(3)
C10A C9A H9A 120.2
O1A C1A C6A 120.6(3)
O1A C1A C2A 122.8(3)
C2A C1A C6A 116.7(3)
O2A C13A C8A 114.7(3)
O2A C13A C12A 125.5(3)
C12A C13A C8A 119.8(3)
C13A C12A H12A 120.4
C13A C12A C11A 119.1(3)
C11A C12A H12A 120.4
C7B C6B C1B 121.3(3)
C7B C6B C5B 118.4(3)
C5B C6B C1B 120.3(3)
C5A C4A H4A 120.5
C5A C4A C3A 119.0(3)
C3A C4A H4A 120.5
C6A C5A H5A 119.4
C4A C5A C6A 121.3(3)
C4A C5A H5A 119.4
C1B C2B H2B 119.5
C3B C2B H2B 119.5
C3B C2B C1B 120.9(3)
C9A C10A H10A 119.9
C11A C10A C9A 120.1(3)
C11A C10A H10A 119.9
N1B C7B C6B 122.7(3)
N1B C7B H7B 118.6
C6B C7B H7B 118.6
C12A C11A H11A 119.5
C10A C11A C12A 120.9(3)
C10A C11A H11A 119.5
O1B C1B C6B 120.3(3)
O1B C1B C2B 122.5(3)
C2B C1B C6B 117.1(3)
C2A C3A C4A 121.7(3)
C2A C3A H3A 119.2
C4A C3A H3A 119.2
C9B C8B N1B 123.3(3)
C9B C8B C13B 120.3(3)
C13B C8B N1B 116.3(3)
C8B C9B H9B 120.2
C10B C9B C8B 119.7(3)
C10B C9B H9B 120.2
C2B C3B H3B 119.1
C2B C3B C4B 121.7(3)
C4B C3B H3B 119.1
C6B C5B H5B 119.5
C4B C5B C6B 120.9(3)
C4B C5B H5B 119.5
O2B C13B C8B 115.2(3)
O2B C13B C12B 125.5(3)
C12B C13B C8B 119.3(3)
C3B C4B H4B 120.5
C5B C4B C3B 119.0(3)
C5B C4B H4B 120.5
C9B C10B H10B 120.0
C11B C10B C9B 120.0(3)
C11B C10B H10B 120.0
O2A C14A H14A 109.5
O2A C14A H14B 109.5
O2A C14A H14C 109.5
H14A C14A H14B 109.5
H14A C14A H14C 109.5
H14B C14A H14C 109.5
C13B C12B H12B 120.2
C11B C12B C13B 119.6(3)
C11B C12B H12B 120.2
C10B C11B C12B 121.0(3)
C10B C11B H11B 119.5
C12B C11B H11B 119.5
O2B C14B H14D 109.5
O2B C14B H14E 109.5
O2B C14B H14F 109.5
H14D C14B H14E 109.5
H14D C14B H14F 109.5
H14E C14B H14F 109.5

loop_
_geom_bond_atom_site_label_1
_geom_bond_atom_site_label_2
_geom_bond_distance
Hg1 Cl2 2.3693(8)
Hg1 Cl1 2.3709(8)
Hg1 O1B 2.356(2)
Hg1 O1A 2.359(2)
O2A C13A 1.363(4)
O2A C14A 1.432(4)
O1B C1B 1.302(4)
O1A C1A 1.299(4)
O2B C13B 1.361(4)
O2B C14B 1.427(4)
N1A H1A 0.8800
N1A C8A 1.415(4)
N1A C7A 1.308(4)
N1B H1B 0.8800
N1B C7B 1.305(4)
N1B C8B 1.416(4)
C6A C7A 1.413(4)
C6A C1A 1.442(4)
C6A C5A 1.417(4)
C8A C9A 1.389(4)
C8A C13A 1.407(4)
C2A H2A 0.9500
C2A C1A 1.424(4)
C2A C3A 1.372(4)
C7A H7A 0.9500
C9A H9A 0.9500
C9A C10A 1.389(4)
C13A C12A 1.393(4)
C12A H12A 0.9500
C12A C11A 1.397(5)
C6B C7B 1.415(4)
C6B C1B 1.437(4)
C6B C5B 1.417(4)
C4A H4A 0.9500
C4A C5A 1.369(4)
C4A C3A 1.407(4)
C5A H5A 0.9500
C2B H2B 0.9500
C2B C1B 1.421(4)
C2B C3B 1.377(4)
C10A H10A 0.9500
C10A C11A 1.387(5)
C7B H7B 0.9500
C11A H11A 0.9500
C3A H3A 0.9500
C8B C9B 1.391(4)
C8B C13B 1.406(5)
C9B H9B 0.9500
C9B C10B 1.387(5)
C3B H3B 0.9500
C3B C4B 1.409(5)
C5B H5B 0.9500
C5B C4B 1.374(5)
C13B C12B 1.394(4)
C4B H4B 0.9500
C10B H10B 0.9500
C10B C11B 1.385(6)
C14A H14A 0.9800
C14A H14B 0.9800
C14A H14C 0.9800
C12B H12B 0.9500
C12B C11B 1.386(5)
C11B H11B 0.9500
C14B H14D 0.9800
C14B H14E 0.9800
C14B H14F 0.9800

loop_
_geom_hbond_atom_site_label_D
_geom_hbond_atom_site_label_H
_geom_hbond_atom_site_label_A
_geom_hbond_site_symmetry_A
_geom_hbond_distance_DH
_geom_hbond_distance_HA
_geom_hbond_distance_DA
_geom_hbond_angle_DHA
N1A H1A O1A . 0.88 1.89 2.599(3) 137
N1B H1B O1B . 0.88 1.87 2.585(3) 137
C7A H7A Cl2 2_556 0.95 2.80 3.719(3) 163
C7B H7B Cl1 2_667 0.95 2.74 3.656(3) 163

loop_
_geom_torsion_atom_site_label_1
_geom_torsion_atom_site_label_2
_geom_torsion_atom_site_label_3
_geom_torsion_atom_site_label_4
_geom_torsion
Hg1 O1B C1B C6B 164.0(2)
Hg1 O1B C1B C2B -16.4(4)
Hg1 O1A C1A C6A 166.7(2)
Hg1 O1A C1A C2A -13.6(4)
O2A C13A C12A C11A 178.4(3)
O2B C13B C12B C11B 179.3(3)
N1A C8A C9A C10A -179.8(3)
N1A C8A C13A O2A 1.4(4)
N1A C8A C13A C12A -179.2(3)
N1B C8B C9B C10B -179.4(3)
N1B C8B C13B O2B -0.1(4)
N1B C8B C13B C12B -179.8(3)
C8A N1A C7A C6A -179.9(3)
C8A C9A C10A C11A -0.9(5)
C8A C13A C12A C11A -0.9(5)
C7A N1A C8A C9A -4.8(5)
C7A N1A C8A C13A 175.9(3)
C7A C6A C1A O1A -2.3(4)
C7A C6A C1A C2A 178.0(3)
C7A C6A C5A C4A -178.5(3)
C9A C8A C13A O2A -177.9(3)
C9A C8A C13A C12A 1.5(5)
C9A C10A C11A C12A 1.4(5)
C1A C6A C7A N1A 2.1(5)
C1A C6A C5A C4A 0.0(5)
C1A C2A C3A C4A 0.1(5)
C13A C8A C9A C10A -0.6(5)
C13A C12A C11A C10A -0.5(5)
C6B C5B C4B C3B 1.0(5)
C5A C6A C7A N1A -179.4(3)
C5A C6A C1A O1A 179.2(3)
C5A C6A C1A C2A -0.5(4)
C5A C4A C3A C2A -0.6(5)
C2B C3B C4B C5B -1.1(5)
C7B N1B C8B C9B -7.0(5)
C7B N1B C8B C13B 174.3(3)
C7B C6B C1B O1B -2.3(4)
C7B C6B C1B C2B 178.0(3)
C7B C6B C5B C4B -178.8(3)
C1B C6B C7B N1B 1.9(5)
C1B C6B C5B C4B -0.1(5)
C1B C2B C3B C4B 0.5(5)
C3A C2A C1A O1A -179.3(3)
C3A C2A C1A C6A 0.5(4)
C3A C4A C5A C6A 0.5(5)
C8B N1B C7B C6B 180.0(3)
C8B C9B C10B C11B -0.4(5)
C8B C13B C12B C11B -0.9(5)
C9B C8B C13B O2B -178.8(3)
C9B C8B C13B C12B 1.4(5)
C9B C10B C11B C12B 0.9(6)
C3B C2B C1B O1B -179.3(3)
C3B C2B C1B C6B 0.4(4)
C5B C6B C7B N1B -179.5(3)
C5B C6B C1B O1B 179.1(3)
C5B C6B C1B C2B -0.5(4)
C13B C8B C9B C10B -0.8(5)
C13B C12B C11B C10B -0.2(5)
C14A O2A C13A C8A 172.4(3)
C14A O2A C13A C12A -6.9(5)
C14B O2B C13B C8B 170.3(3)
C14B O2B C13B C12B -9.9(5)

loop_
_twin_individual_id
_twin_individual_mass_fraction_refined
1 0.6386(4)
2 0.3614(4)
